data_7024376
loop_
_publ_author_name
'Yu, Sze-Man'
'Tritschler, Ulrich'
'G\"ottker-Schnetmann, Inigo'
'Mecking, Stefan'

_publ_section_title
;
 Zirconium enolatoimine complexes in olefin polymerization.
;
_journal_issue 19
_journal_name_full 'Dalton transactions (Cambridge, England : 2003)'
_journal_page_first 4612
_journal_page_last 4618
_journal_paper_doi 10.1039/b916289e
_journal_volume 39
_journal_year 2010
_chemical_formula_moiety 'C22 H18 Cl2 F6 N2 O2 Zr'
_chemical_formula_sum 'C22 H18 Cl2 F6 N2 O2 Zr'
_chemical_formula_weight 618.50
_chemical_name_systematic
;
?
;
_space_group_IT_number 15
_symmetry_cell_setting monoclinic
_symmetry_Int_Tables_number 15
_symmetry_space_group_name_Hall '-C 2yc'
_symmetry_space_group_name_H-M 'C 1 2/c 1'
_atom_sites_solution_hydrogens geom
_atom_sites_solution_primary direct
_atom_sites_solution_secondary difmap
_audit_creation_method SHELXL-97
_cell_angle_alpha 90.00
_cell_angle_beta 95.011(5)
_cell_angle_gamma 90.00
_cell_formula_units_Z 4
_cell_length_a 9.7961(6)
_cell_length_b 14.0461(8)
_cell_length_c 18.3236(12)
_cell_measurement_reflns_used 30223
_cell_measurement_temperature 100(2)
_cell_measurement_theta_max 28.32
_cell_measurement_theta_min 2.23
_cell_volume 2511.6(3)
_computing_cell_refinement 'STOE X-AREA'
_computing_data_collection 'STOE X-AREA'
_computing_data_reduction 'STOE X-RED'
_computing_molecular_graphics 'ORTEP32 '
_computing_structure_refinement 'SHELXL-97 (Sheldrick, 1997)'
_computing_structure_solution 'SHELXS-97 (Sheldrick, 1990)'
_diffrn_ambient_temperature 100(2)
_diffrn_detector_area_resol_mean 6.67
_diffrn_measured_fraction_theta_full 0.986
_diffrn_measured_fraction_theta_max 0.986
_diffrn_measurement_device_type 'STOE IPDS 2T'
_diffrn_measurement_method 'rotation method'
_diffrn_radiation_monochromator graphite
_diffrn_radiation_source 'fine-focus sealed tube'
_diffrn_radiation_type MoK\a
_diffrn_radiation_wavelength 0.71073
_diffrn_reflns_av_R_equivalents 0.1265
_diffrn_reflns_av_sigmaI/netI 0.0619
_diffrn_reflns_limit_h_max 12
_diffrn_reflns_limit_h_min -12
_diffrn_reflns_limit_k_max 18
_diffrn_reflns_limit_k_min -18
_diffrn_reflns_limit_l_max 24
_diffrn_reflns_limit_l_min -24
_diffrn_reflns_number 18366
_diffrn_reflns_theta_full 28.06
_diffrn_reflns_theta_max 28.06
_diffrn_reflns_theta_min 2.23
_exptl_absorpt_coefficient_mu 0.717
_exptl_absorpt_correction_T_max 0.8723
_exptl_absorpt_correction_T_min 0.6480
_exptl_absorpt_correction_type integration
_exptl_absorpt_process_details 'STOE X-RED32'
_exptl_crystal_colour colourless
_exptl_crystal_density_diffrn 1.636
_exptl_crystal_density_method 'not measured'
_exptl_crystal_description 'cubic fragment'
_exptl_crystal_F_000 1232
_exptl_crystal_size_max 0.4
_exptl_crystal_size_mid 0.383
_exptl_crystal_size_min 0.35
_refine_diff_density_max 0.452
_refine_diff_density_min -0.497
_refine_diff_density_rms 0.103
_refine_ls_extinction_method none
_refine_ls_goodness_of_fit_ref 1.103
_refine_ls_hydrogen_treatment refall
_refine_ls_matrix_type full
_refine_ls_number_parameters 160
_refine_ls_number_reflns 3015
_refine_ls_number_restraints 0
_refine_ls_restrained_S_all 1.103
_refine_ls_R_factor_all 0.0473
_refine_ls_R_factor_gt 0.0394
_refine_ls_shift/su_max 0.001
_refine_ls_shift/su_mean 0.000
_refine_ls_structure_factor_coef Fsqd
_refine_ls_weighting_details 'calc w=1/[\s^2^(Fo^2^)+(0.0224P)^2^+6.2439P] where P=(Fo^2^+2Fc^2^)/3'
_refine_ls_weighting_scheme calc
_refine_ls_wR_factor_gt 0.0710
_refine_ls_wR_factor_ref 0.0736
_reflns_number_gt 2643
_reflns_number_total 3015
_reflns_threshold_expression >2sigma(I)
_cod_data_source_file b916289e.txt
_cod_data_source_block d:\x_ray\gs08_035\gs08_035
_cod_original_sg_symbol_H-M 'C 2/c'
_cod_database_code 7024376

loop_
_symmetry_equiv_pos_as_xyz
'x, y, z'
'-x, y, -z+1/2'
'x+1/2, y+1/2, z'
'-x+1/2, y+1/2, -z+1/2'
'-x, -y, -z'
'x, -y, z-1/2'
'-x+1/2, -y+1/2, -z'
'x+1/2, -y+1/2, z-1/2'

loop_
_atom_site_label
_atom_site_type_symbol
_atom_site_fract_x
_atom_site_fract_y
_atom_site_fract_z
_atom_site_U_iso_or_equiv
_atom_site_adp_type
_atom_site_occupancy
_atom_site_symmetry_multiplicity
_atom_site_calc_flag
_atom_site_refinement_flags
Zr1 Zr 0.0000 -0.00237(2) 0.2500 0.01270(8) Uani 1 2 d S
Cl1 Cl 0.12943(6) -0.11413(4) 0.32955(3) 0.01766(12) Uani 1 1 d .
O1 O 0.15128(15) 0.01397(11) 0.18198(8) 0.0173(3) Uani 1 1 d .
F2 F 0.45969(15) 0.08759(12) 0.11437(8) 0.0321(4) Uani 1 1 d .
F1 F 0.27311(17) 0.04867(14) 0.05168(8) 0.0385(4) Uani 1 1 d .
C4 C 0.2358(2) 0.16324(16) 0.28924(11) 0.0171(4) Uani 1 1 d .
N1 N 0.12352(19) 0.12195(13) 0.30568(9) 0.0157(4) Uani 1 1 d .
F3 F 0.3811(2) -0.05415(12) 0.12099(11) 0.0449(5) Uani 1 1 d .
C3 C 0.3053(2) 0.13521(17) 0.22574(12) 0.0184(4) Uani 1 1 d .
H3A H 0.3864 0.1685 0.2165 0.022 Uiso 1 1 calc R
C10 C -0.0751(2) 0.26479(18) 0.43234(12) 0.0215(5) Uani 1 1 d .
H10A H -0.1324 0.3194 0.4311 0.026 Uiso 1 1 calc R
C6 C 0.0657(2) 0.15493(16) 0.37173(11) 0.0163(4) Uani 1 1 d .
C9 C -0.0466(3) 0.21510(18) 0.49743(12) 0.0237(5) Uani 1 1 d .
H9A H -0.0853 0.2354 0.5406 0.028 Uiso 1 1 calc R
C11 C -0.0194(2) 0.23440(16) 0.36887(12) 0.0185(4) Uani 1 1 d .
H11A H -0.0394 0.2676 0.3241 0.022 Uiso 1 1 calc R
C5 C 0.3018(2) 0.24252(18) 0.33473(13) 0.0233(5) Uani 1 1 d .
H5C H 0.3971 0.2500 0.3234 0.028 Uiso 1 1 calc R
H5B H 0.2994 0.2273 0.3868 0.028 Uiso 1 1 calc R
H5A H 0.2518 0.3019 0.3236 0.028 Uiso 1 1 calc R
C8 C 0.0383(3) 0.13576(18) 0.49962(12) 0.0229(5) Uani 1 1 d .
H8A H 0.0579 0.1023 0.5444 0.027 Uiso 1 1 calc R
C2 C 0.2622(2) 0.06500(16) 0.17899(11) 0.0164(4) Uani 1 1 d .
C1 C 0.3443(2) 0.03681(17) 0.11616(13) 0.0206(5) Uani 1 1 d .
C7 C 0.0944(2) 0.10522(17) 0.43693(12) 0.0200(5) Uani 1 1 d .
H7A H 0.1522 0.0508 0.4384 0.024 Uiso 1 1 calc R

loop_
_atom_site_aniso_label
_atom_site_aniso_U_11
_atom_site_aniso_U_22
_atom_site_aniso_U_33
_atom_site_aniso_U_23
_atom_site_aniso_U_13
_atom_site_aniso_U_12
Zr1 0.01385(14) 0.01174(14) 0.01258(13) 0.000 0.00156(9) 0.000
Cl1 0.0214(3) 0.0156(3) 0.0157(2) 0.00299(19) 0.00015(18) 0.00271(19)
O1 0.0179(7) 0.0158(8) 0.0185(7) -0.0008(6) 0.0040(6) -0.0020(6)
F2 0.0256(8) 0.0386(9) 0.0345(8) -0.0070(7) 0.0164(6) -0.0122(7)
F1 0.0333(9) 0.0639(12) 0.0188(7) -0.0084(7) 0.0056(6) -0.0005(8)
C4 0.0181(10) 0.0159(11) 0.0168(10) 0.0012(8) -0.0014(8) 0.0011(8)
N1 0.0194(9) 0.0169(9) 0.0108(7) 0.0011(7) 0.0004(7) 0.0012(7)
F3 0.0562(11) 0.0211(9) 0.0635(12) 0.0039(8) 0.0405(9) 0.0103(7)
C3 0.0172(10) 0.0175(11) 0.0207(10) 0.0016(8) 0.0026(8) -0.0025(8)
C10 0.0228(11) 0.0192(11) 0.0224(11) -0.0048(9) 0.0020(9) 0.0016(9)
C6 0.0177(10) 0.0153(10) 0.0158(10) -0.0035(8) 0.0004(8) -0.0017(8)
C9 0.0280(12) 0.0251(13) 0.0183(10) -0.0053(9) 0.0039(9) -0.0019(10)
C11 0.0213(11) 0.0162(11) 0.0178(10) -0.0010(8) 0.0004(8) -0.0009(9)
C5 0.0222(11) 0.0231(12) 0.0248(11) -0.0052(10) 0.0025(9) -0.0063(9)
C8 0.0304(13) 0.0228(12) 0.0154(10) 0.0012(9) 0.0019(9) -0.0022(10)
C2 0.0168(10) 0.0155(11) 0.0172(10) 0.0032(8) 0.0025(8) 0.0014(8)
C1 0.0209(11) 0.0178(11) 0.0240(11) -0.0007(9) 0.0076(9) -0.0027(9)
C7 0.0240(11) 0.0177(11) 0.0178(10) -0.0003(9) -0.0003(8) -0.0002(9)

loop_
_atom_type_symbol
_atom_type_description
_atom_type_scat_dispersion_real
_atom_type_scat_dispersion_imag
_atom_type_scat_source
C C 0.0033 0.0016 'International Tables Vol C Tables 4.2.6.8 and 6.1.1.4'
H H 0.0000 0.0000 'International Tables Vol C Tables 4.2.6.8 and 6.1.1.4'
N N 0.0061 0.0033 'International Tables Vol C Tables 4.2.6.8 and 6.1.1.4'
O O 0.0106 0.0060 'International Tables Vol C Tables 4.2.6.8 and 6.1.1.4'
F F 0.0171 0.0103 'International Tables Vol C Tables 4.2.6.8 and 6.1.1.4'
Cl Cl 0.1484 0.1585 'International Tables Vol C Tables 4.2.6.8 and 6.1.1.4'
Zr Zr -2.9673 0.5597 'International Tables Vol C Tables 4.2.6.8 and 6.1.1.4'

loop_
_geom_angle_atom_site_label_1
_geom_angle_atom_site_label_2
_geom_angle_atom_site_label_3
_geom_angle
_geom_angle_site_symmetry_1
_geom_angle_site_symmetry_3
O1 Zr1 O1 167.02(9) 2 .
O1 Zr1 N1 91.47(6) 2 .
O1 Zr1 N1 78.67(6) . .
O1 Zr1 N1 78.67(6) 2 2
O1 Zr1 N1 91.47(6) . 2
N1 Zr1 N1 81.81(9) . 2
O1 Zr1 Cl1 94.33(4) 2 .
O1 Zr1 Cl1 94.06(5) . .
N1 Zr1 Cl1 89.87(5) . .
N1 Zr1 Cl1 168.92(4) 2 .
O1 Zr1 Cl1 94.06(5) 2 2
O1 Zr1 Cl1 94.33(4) . 2
N1 Zr1 Cl1 168.92(4) . 2
N1 Zr1 Cl1 89.87(5) 2 2
Cl1 Zr1 Cl1 99.26(3) . 2
C2 O1 Zr1 137.86(14) . .
N1 C4 C3 121.9(2) . .
N1 C4 C5 122.2(2) . .
C3 C4 C5 115.9(2) . .
C4 N1 C6 116.65(19) . .
C4 N1 Zr1 130.92(15) . .
C6 N1 Zr1 112.37(13) . .
C2 C3 C4 124.3(2) . .
C9 C10 C11 119.9(2) . .
C7 C6 C11 120.7(2) . .
C7 C6 N1 119.3(2) . .
C11 C6 N1 119.95(19) . .
C10 C9 C8 120.2(2) . .
C6 C11 C10 119.4(2) . .
C7 C8 C9 120.3(2) . .
O1 C2 C3 126.1(2) . .
O1 C2 C1 112.80(19) . .
C3 C2 C1 121.1(2) . .
F3 C1 F1 107.3(2) . .
F3 C1 F2 106.8(2) . .
F1 C1 F2 106.86(19) . .
F3 C1 C2 111.09(19) . .
F1 C1 C2 111.75(19) . .
F2 C1 C2 112.65(19) . .
C8 C7 C6 119.4(2) . .

loop_
_geom_bond_atom_site_label_1
_geom_bond_atom_site_label_2
_geom_bond_distance
_geom_bond_site_symmetry_2
Zr1 O1 2.0310(15) 2
Zr1 O1 2.0310(15) .
Zr1 N1 2.3105(19) .
Zr1 N1 2.3105(19) 2
Zr1 Cl1 2.4235(5) .
Zr1 Cl1 2.4235(5) 2
O1 C2 1.307(3) .
F2 C1 1.339(3) .
F1 C1 1.329(3) .
C4 N1 1.302(3) .
C4 C3 1.452(3) .
C4 C5 1.503(3) .
N1 C6 1.456(3) .
F3 C1 1.328(3) .
C3 C2 1.350(3) .
C10 C9 1.389(3) .
C10 C11 1.394(3) .
C6 C7 1.391(3) .
C6 C11 1.391(3) .
C9 C8 1.389(4) .
C8 C7 1.385(3) .
C2 C1 1.514(3) .

loop_
_geom_torsion_atom_site_label_1
_geom_torsion_atom_site_label_2
_geom_torsion_atom_site_label_3
_geom_torsion_atom_site_label_4
_geom_torsion
_geom_torsion_site_symmetry_1
O1 Zr1 O1 C2 45.8(2) 2
N1 Zr1 O1 C2 4.6(2) .
N1 Zr1 O1 C2 86.0(2) 2
Cl1 Zr1 O1 C2 -84.4(2) .
Cl1 Zr1 O1 C2 176.0(2) 2
C3 C4 N1 C6 178.53(19) .
C5 C4 N1 C6 -1.3(3) .
C3 C4 N1 Zr1 1.5(3) .
C5 C4 N1 Zr1 -178.37(16) .
O1 Zr1 N1 C4 -174.08(19) 2
O1 Zr1 N1 C4 -2.58(19) .
N1 Zr1 N1 C4 -95.8(2) 2
Cl1 Zr1 N1 C4 91.59(19) .
Cl1 Zr1 N1 C4 -54.1(4) 2
O1 Zr1 N1 C6 8.78(14) 2
O1 Zr1 N1 C6 -179.72(15) .
N1 Zr1 N1 C6 87.11(14) 2
Cl1 Zr1 N1 C6 -85.55(13) .
Cl1 Zr1 N1 C6 128.8(2) 2
N1 C4 C3 C2 -0.5(4) .
C5 C4 C3 C2 179.3(2) .
C4 N1 C6 C7 -96.7(3) .
Zr1 N1 C6 C7 80.9(2) .
C4 N1 C6 C11 84.5(3) .
Zr1 N1 C6 C11 -97.9(2) .
C11 C10 C9 C8 0.6(4) .
C7 C6 C11 C10 0.6(3) .
N1 C6 C11 C10 179.5(2) .
C9 C10 C11 C6 -0.8(3) .
C10 C9 C8 C7 -0.4(4) .
Zr1 O1 C2 C3 -5.5(4) .
Zr1 O1 C2 C1 173.63(15) .
C4 C3 C2 O1 2.1(4) .
C4 C3 C2 C1 -176.9(2) .
O1 C2 C1 F3 -58.6(3) .
C3 C2 C1 F3 120.6(2) .
O1 C2 C1 F1 61.3(3) .
C3 C2 C1 F1 -119.5(2) .
O1 C2 C1 F2 -178.39(19) .
C3 C2 C1 F2 0.8(3) .
C9 C8 C7 C6 0.3(4) .
C11 C6 C7 C8 -0.4(3) .
N1 C6 C7 C8 -179.2(2) .
